data_2007016
loop_
_publ_author_name
'Cerrada, Elena'
'Laguna, Mariano'
'Villacampa, M. Dolores'

_publ_section_title \m-(2-Thioxo-1,3-dithiole-4,5-dithiolato)-bis{[tris(<i>p</i>-methoxyphenyl)phosphine]gold(I)}
_journal_issue 2
_journal_name_full 'Acta Crystallographica Section C'
_journal_page_first 201
_journal_page_last 203
_journal_paper_doi 10.1107/S0108270197013346
_journal_volume 54
_journal_year 1998
_chemical_formula_iupac '[Au2 (C3 S5) (C21 H21 O3 P)2]'
_chemical_formula_moiety 'C45 H42 Au2 O6 P2 S5'
_chemical_formula_sum 'C45 H42 Au2 O6 P2 S5'
_chemical_formula_weight 1294.96
_chemical_name_systematic
;
\m^2^(2-thioxo-1,3-dithiole-4,5-dithiolate)bis(tri-p-metoxyphenyl
phosphine)digold(I)
;
_space_group_IT_number 14
_symmetry_cell_setting monoclinic
_symmetry_space_group_name_Hall '-P 2ybc'
_symmetry_space_group_name_H-M 'P 1 21/c 1'
_audit_creation_method SHELXL
_cell_angle_alpha 90.00
_cell_angle_beta 94.54(4)
_cell_angle_gamma 90.00
_cell_formula_units_Z 4
_cell_length_a 13.776(3)
_cell_length_b 13.262(3)
_cell_length_c 24.964(10)
_cell_measurement_reflns_used 47
_cell_measurement_temperature 173(2)
_cell_measurement_theta_max 15
_cell_measurement_theta_min 8
_cell_volume 4547(2)
_computing_cell_refinement DIF4
_computing_data_collection DIF4_(Stoe,_1987a)
_computing_data_reduction REDU4_(Stoe,_1987b)
_computing_molecular_graphics 'XP (Siemens 1990b)'
_computing_publication_material SHELXL93
_computing_structure_refinement 'SHELXL93 (Sheldrick, 1993)'
_computing_structure_solution 'SHELXS86 (Sheldrick, 1990)'
_diffrn_ambient_temperature 173(2)
_diffrn_measurement_device 'Stoe Siemens AED-2'
_diffrn_measurement_method \w/\q
_diffrn_radiation_monochromator graphite
_diffrn_radiation_source 'fine-focus sealed tube'
_diffrn_radiation_type MoK\a
_diffrn_radiation_wavelength 0.71073
_diffrn_reflns_av_R_equivalents 0.0584
_diffrn_reflns_av_sigmaI/netI 0.0490
_diffrn_reflns_limit_h_max 16
_diffrn_reflns_limit_h_min 0
_diffrn_reflns_limit_k_max 1
_diffrn_reflns_limit_k_min -15
_diffrn_reflns_limit_l_max 29
_diffrn_reflns_limit_l_min -29
_diffrn_reflns_number 8726
_diffrn_reflns_theta_max 25.01
_diffrn_reflns_theta_min 2.12
_diffrn_standards_decay_% 0
_diffrn_standards_interval_time 60
_diffrn_standards_number 3
_exptl_absorpt_coefficient_mu 6.794
_exptl_absorpt_correction_T_max 0.275
_exptl_absorpt_correction_T_min 0.142
_exptl_absorpt_correction_type 'Psi scans (XEMP; Siemens 1990a)'
_exptl_crystal_colour yellow
_exptl_crystal_density_diffrn 1.892
_exptl_crystal_density_method 'not measured'
_exptl_crystal_description tablet
_exptl_crystal_F_000 2512
_exptl_crystal_size_max 0.42
_exptl_crystal_size_mid 0.19
_exptl_crystal_size_min 0.19
_refine_diff_density_max 2.322
_refine_diff_density_min -2.049
_refine_ls_extinction_method none
_refine_ls_goodness_of_fit_all 1.048
_refine_ls_goodness_of_fit_obs 1.045
_refine_ls_hydrogen_treatment 'rigid methyls, others riding'
_refine_ls_matrix_type full
_refine_ls_number_parameters 547
_refine_ls_number_reflns 8021
_refine_ls_number_restraints 0
_refine_ls_restrained_S_all 1.050
_refine_ls_restrained_S_obs 1.045
_refine_ls_R_factor_all 0.0631
_refine_ls_R_factor_obs .0413
_refine_ls_shift/esd_max -0.001
_refine_ls_shift/esd_mean 0.000
_refine_ls_structure_factor_coef Fsqd
_refine_ls_weighting_details 'w = 1/[\s^2^(Fo^2^)+(0.0417P)^2^+26.1665P] where P=(Fo^2^+2Fc^2^)/3'
_refine_ls_weighting_scheme calc
_refine_ls_wR_factor_all 0.0996
_refine_ls_wR_factor_obs .0868
_reflns_number_observed 6280
_reflns_number_total 8023
_reflns_observed_criterion >2sigma(I)
_cod_data_source_file jz1240.cif
_cod_data_source_block lola5
_cod_depositor_comments
;
The following automatic conversions were performed:
'_symmetry_cell_setting' value 'Monoclinic' changed to 'monoclinic'
according to '/home/saulius/struct/CIF-dictionaries/cif_core.dic'
dictionary named 'cif_core.dic' version 2.4.1 from 2010-06-29.

Automatic conversion script
Id: cif_fix_enum 1527 2010-12-29 10:47:43Z saulius 

The following automatic conversions were performed:

'_symmetry_cell_setting' value 'Monoclinic' changed to 'monoclinic'
according to /home/saulius/struct/CIF-dictionaries/cif_core.dic
dictionary named 'cif_core.dic' version 2.4.1 from 2010-06-29.

Automatic conversion script
Id: cif_fix_values 1715 2011-07-08 13:25:40Z adriana 

The following automatic conversions were performed:

'_refine_ls_weighting_scheme' value 'calc w =
1/[\s^2^(Fo^2^)+(0.0417P)^2^+26.1665P] where P=(Fo^2^+2Fc^2^)/3' was
changed to 'calc'. New tag '_refine_ls_weighting_details' was
created. The value of the new tag was set to 'w =
1/[\s^2^(Fo^2^)+(0.0417P)^2^+26.1665P] where P=(Fo^2^+2Fc^2^)/3'.

Automatic conversion script
Id: cif_fix_values 3143 2015-03-26 13:38:13Z robertas 
;
_cod_original_cell_volume 4547.(2)
_cod_original_sg_symbol_H-M 'P 21/c'
_cod_database_code 2007016

loop_
_symmetry_equiv_pos_as_xyz
'x, y, z'
'-x, y+1/2, -z+1/2'
'-x, -y, -z'
'x, -y-1/2, z-1/2'

loop_
_atom_site_aniso_label
_atom_site_aniso_U_11
_atom_site_aniso_U_22
_atom_site_aniso_U_33
_atom_site_aniso_U_12
_atom_site_aniso_U_13
_atom_site_aniso_U_23
Au1 .0182(2) .0323(2) .0332(2) -.00060(14) .00357(13) .0006(2)
Au2 .0194(2) .0274(2) .0211(2) -.00015(13) .00235(11) .00383(15)
S1 .0204(10) .0459(14) .0409(14) .0066(10) .0024(9) .0071(12)
S2 .0225(10) .0451(14) .0295(12) -.0005(10) -.0014(9) .0034(11)
S3 .0216(10) .0307(12) .0421(13) .0029(9) .0025(9) .0023(11)
S4 .0202(10) .0367(12) .0226(11) .0036(9) .0039(8) .0081(10)
S5 .0216(12) .086(2) .048(2) .0059(13) -.0049(11) -.001(2)
P1 .0217(10) .0237(11) .0270(12) -.0007(9) .0027(9) -.0009(10)
P2 .0197(10) .0241(11) .0205(11) .0002(8) .0006(8) .0021(9)
O1 .046(4) .030(4) .042(4) .000(3) .010(3) .006(3)
O2 .045(4) .058(5) .028(4) -.009(3) .002(3) -.008(3)
O3 .039(4) .032(4) .067(5) .007(3) .002(3) -.013(4)
O4 .024(3) .077(5) .038(4) .005(3) -.004(3) -.022(4)
O5 .061(5) .039(4) .049(4) .023(3) .023(4) -.001(3)
O6 .043(4) .025(3) .064(5) -.006(3) -.003(3) .018(3)
C1 .023(4) .047(6) .037(5) .006(4) .007(4) .015(5)
C2 .017(4) .031(5) .024(4) .000(3) -.002(3) .006(4)
C3 .023(4) .038(5) .016(4) -.003(4) .002(3) .011(4)
C11 .015(4) .031(5) .020(4) -.001(3) -.003(3) .001(4)
C12 .020(4) .034(5) .033(5) .007(4) .005(4) -.003(4)
C13 .019(4) .016(4) .061(6) -.003(3) .002(4) -.004(4)
C14 .031(5) .024(5) .027(5) -.002(4) -.001(4) -.007(4)
C15 .052(6) .046(6) .039(6) -.010(5) .014(5) .004(5)
C16 .027(4) .034(5) .033(5) .003(4) .005(4) -.004(4)
C17 .020(4) .025(5) .023(4) .005(3) .001(3) -.006(4)
C21 .027(4) .024(5) .035(5) .001(3) .001(4) .000(4)
C22 .024(4) .039(6) .038(5) -.005(4) .007(4) -.001(4)
C23 .020(4) .042(6) .038(5) -.011(4) .000(4) -.008(4)
C24 .033(5) .035(5) .031(5) -.004(4) .003(4) -.007(4)
C25 .067(7) .037(6) .039(6) -.008(5) .007(5) -.004(5)
C26 .042(5) .037(5) .037(6) -.006(4) .015(4) -.005(5)
C27 .028(5) .032(5) .041(6) -.004(4) .003(4) -.004(5)
C31 .029(4) .023(4) .028(5) .003(4) .007(4) .005(4)
C32 .033(5) .028(5) .038(5) .002(4) -.012(4) -.004(4)
C33 .022(4) .041(6) .057(7) .008(4) -.013(4) -.005(5)
C34 .027(4) .025(5) .043(6) .003(4) .005(4) .004(4)
C35 .054(6) .031(5) .050(6) .000(5) .027(5) -.008(5)
C36 .035(5) .029(5) .035(5) -.012(4) .007(4) -.008(4)
C37 .025(4) .036(5) .034(5) -.009(4) .005(4) -.010(4)
C41 .018(4) .022(4) .034(5) -.001(3) .006(3) .007(4)
C42 .026(4) .049(6) .026(5) -.004(4) .000(4) -.004(5)
C43 .030(5) .062(7) .026(5) .000(5) .007(4) -.014(5)
C44 .021(4) .030(5) .032(5) -.003(3) -.001(4) -.006(4)
C45 .031(5) .060(7) .042(6) -.002(5) -.002(4) .002(6)
C46 .025(4) .033(5) .024(4) .000(4) .002(3) -.005(4)
C47 .029(4) .025(4) .022(4) .005(4) .008(3) -.004(4)
C51 .018(4) .029(4) .021(4) .003(3) -.001(3) .004(4)
C52 .028(4) .029(5) .026(5) .000(4) -.003(4) .006(4)
C53 .030(5) .034(5) .023(5) .001(4) .009(4) .003(4)
C54 .035(5) .036(5) .025(5) .008(4) .004(4) -.009(4)
C55 .043(6) .045(6) .041(6) .008(5) .012(5) -.006(5)
C56 .049(6) .023(5) .042(6) .007(4) .014(5) .000(4)
C57 .036(5) .032(5) .027(5) -.003(4) .008(4) .005(4)
C61 .022(4) .024(4) .015(4) .000(3) .007(3) -.001(4)
C62 .024(4) .035(5) .019(4) .005(4) -.003(3) .001(4)
C63 .025(4) .028(5) .026(5) -.002(4) .000(4) -.002(4)
C64 .036(5) .023(4) .019(4) .001(4) .006(4) .000(4)
C65 .069(8) .022(6) .110(11) -.009(5) -.030(8) .025(6)
C66 .024(4) .027(5) .027(5) .004(4) -.002(3) .001(4)
C67 .024(4) .030(5) .028(5) .000(4) -.005(3) .000(4)

loop_
_atom_site_label
_atom_site_fract_x
_atom_site_fract_y
_atom_site_fract_z
_atom_site_U_iso_or_equiv
_atom_site_thermal_displace_type
_atom_site_calc_flag
_atom_site_refinement_flags
_atom_site_occupancy
_atom_site_disorder_group
_atom_site_type_symbol
Au1 .93562(2) .16627(3) .240560(14) .02782(10) Uani d . 1 . Au
Au2 1.00996(2) .39073(3) .216157(13) .02257(9) Uani d . 1 . Au
S1 1.2876(2) .1532(2) .29925(10) .0357(6) Uani d . 1 . S
S2 1.23358(15) .3349(2) .35049(9) .0325(5) Uani d . 1 . S
S3 1.09532(15) .1079(2) .24426(10) .0315(5) Uani d . 1 . S
S4 1.02753(14) .3378(2) .30543(8) .0264(5) Uani d . 1 . S
S5 1.4389(2) .2600(3) .36995(11) .0520(8) Uani d . 1 . S
P1 .77123(15) .1681(2) .22652(9) .0241(5) Uani d . 1 . P
P2 1.00072(14) .4299(2) .12757(8) .0215(4) Uani d . 1 . P
O1 .6220(5) -.1615(5) .3602(3) .039(2) Uani d . 1 . O
O2 .6059(5) .0859(5) .0023(3) .044(2) Uani d . 1 . O
O3 .5726(5) .5330(5) .3017(3) .046(2) Uani d . 1 . O
O4 .5964(4) .4278(6) .0264(3) .046(2) Uani d . 1 . O
O5 1.2718(5) .1443(5) .0313(3) .048(2) Uani d . 1 . O
O6 1.1178(5) .8486(5) .0723(3) .045(2) Uani d . 1 . O
C1 1.3269(6) .2495(7) .3419(4) .036(2) Uani d . 1 . C
C2 1.1654(5) .1891(6) .2861(3) .024(2) Uani d . 1 . C
C3 1.1406(6) .2768(7) .3095(3) .026(2) Uani d . 1 . C
C11 .7179(5) .0723(6) .2675(3) .022(2) Uani d . 1 . C
C12 .7538(6) -.0257(7) .2649(4) .029(2) Uani d . 1 . C
H12 .8022(6) -.0404(7) .2410(4) .035 Uiso calc R 1 . H
C13 .7209(6) -.1006(6) .2959(4) .032(2) Uani d . 1 . C
H13 .7463(6) -.1669(6) .2934(4) .039 Uiso calc R 1 . H
C14 .6508(6) -.0810(6) .3311(3) .028(2) Uani d . 1 . C
C15 .5501(7) -.1444(8) .3967(4) .045(3) Uani d . 1 . C
H15A .534(3) -.2082(11) .4136(18) .054 Uiso calc R 1 . H
H15B .4916(17) -.116(4) .3773(6) .054 Uiso calc R 1 . H
H15C .5751(18) -.097(4) .4244(14) .054 Uiso calc R 1 . H
C16 .6127(6) .0166(7) .3346(4) .031(2) Uani d . 1 . C
H16 .5646(6) .0310(7) .3588(4) .037 Uiso calc R 1 . H
C17 .6465(5) .0915(6) .3023(3) .023(2) Uani d . 1 . C
H17 .6202(5) .1575(6) .3039(3) .028 Uiso calc R 1 . H
C21 .7244(6) .1386(6) .1581(4) .029(2) Uani d . 1 . C
C22 .6334(6) .0927(7) .1462(4) .033(2) Uani d . 1 . C
H22 .5964(6) .0722(7) .1749(4) .040 Uiso calc R 1 . H
C23 .5969(6) .0767(7) .0949(4) .034(2) Uani d . 1 . C
H23 .5342(6) .0475(7) .0879(4) .040 Uiso calc R 1 . H
C24 .6513(6) .1030(7) .0527(4) .033(2) Uani d . 1 . C
C25 .6615(8) .1043(8) -.0427(4) .048(3) Uani d . 1 . C
H25A .6200(14) .095(5) -.0760(4) .057 Uiso calc R 1 . H
H25B .716(3) .057(3) -.0418(14) .057 Uiso calc R 1 . H
H25C .686(4) .1735(17) -.0409(14) .057 Uiso calc R 1 . H
C26 .7435(7) .1434(7) .0627(4) .038(2) Uani d . 1 . C
H26 .7820(7) .1592(7) .0338(4) .045 Uiso calc R 1 . H
C27 .7789(6) .1604(7) .1154(4) .034(2) Uani d . 1 . C
H27 .8423(6) .1878(7) .1224(4) .040 Uiso calc R 1 . H
C31 .7125(6) .2840(6) .2458(3) .026(2) Uani d . 1 . C
C32 .6142(6) .3045(7) .2308(4) .034(2) Uani d . 1 . C
H32 .5782(6) .2609(7) .2064(4) .041 Uiso calc R 1 . H
C33 .5701(6) .3867(7) .2508(4) .041(2) Uani d . 1 . C
H33 .5030(6) .3988(7) .2411(4) .049 Uiso calc R 1 . H
C34 .6221(6) .4526(7) .2850(4) .032(2) Uani d . 1 . C
C35 .6251(7) .6056(7) .3357(4) .044(3) Uani d . 1 . C
H35A .5822(15) .663(2) .342(2) .052 Uiso calc R 1 . H
H35B .682(3) .630(3) .3180(11) .052 Uiso calc R 1 . H
H35C .647(4) .5739(14) .3700(10) .052 Uiso calc R 1 . H
C36 .7191(6) .4342(7) .3003(4) .033(2) Uani d . 1 . C
H36 .7551(6) .4788(7) .3241(4) .039 Uiso calc R 1 . H
C37 .7630(6) .3497(7) .2802(4) .031(2) Uani d . 1 . C
H37 .8297(6) .3369(7) .2905(4) .038 Uiso calc R 1 . H
C41 .8793(5) .4159(6) .0958(3) .025(2) Uani d . 1 . C
C42 .8015(6) .4445(7) .1249(4) .034(2) Uani d . 1 . C
H42 .8126(6) .4609(7) .1619(4) .040 Uiso calc R 1 . H
C43 .7086(6) .4491(8) .1001(4) .039(2) Uani d . 1 . C
H43 .6562(6) .4709(8) .1198(4) .047 Uiso calc R 1 . H
C44 .6914(6) .4220(6) .0467(4) .028(2) Uani d . 1 . C
C45 .5692(7) .3794(8) -.0235(4) .045(3) Uani d . 1 . C
H45A .5003(13) .393(4) -.0339(13) .054 Uiso calc R 1 . H
H45B .580(4) .3066(10) -.0197(8) .054 Uiso calc R 1 . H
H45C .609(3) .406(3) -.0512(7) .054 Uiso calc R 1 . H
C46 .7667(6) .3888(7) .0179(3) .028(2) Uani d . 1 . C
H46 .7545(6) .3668(7) -.0182(3) .033 Uiso calc R 1 . H
C47 .8604(6) .3879(6) .0425(3) .025(2) Uani d . 1 . C
H47 .9128(6) .3677(6) .0224(3) .030 Uiso calc R 1 . H
C51 1.0810(5) .3465(6) .0934(3) .023(2) Uani d . 1 . C
C52 1.1385(6) .3774(7) .0530(3) .028(2) Uani d . 1 . C
H52 1.1331(6) .4447(7) .0402(3) .034 Uiso calc R 1 . H
C53 1.2030(6) .3125(7) .0312(3) .029(2) Uani d . 1 . C
H53 1.2427(6) .3354(7) .0042(3) .034 Uiso calc R 1 . H
C54 1.2091(6) .2143(7) .0491(4) .032(2) Uani d . 1 . C
C55 1.3366(7) .1743(8) -.0075(4) .043(2) Uani d . 1 . C
H55A 1.381(3) .1188(18) -.0136(18) .051 Uiso calc R 1 . H
H55B 1.374(3) .233(3) .0057(11) .051 Uiso calc R 1 . H
H55C 1.2991(8) .191(4) -.0413(8) .051 Uiso calc R 1 . H
C56 1.1499(7) .1822(7) .0885(4) .037(2) Uani d . 1 . C
H56 1.1525(7) .1137(7) .0997(4) .045 Uiso calc R 1 . H
C57 1.0887(6) .2467(7) .1112(4) .032(2) Uani d . 1 . C
H57 1.0511(6) .2240(7) .1391(4) .038 Uiso calc R 1 . H
C61 1.0327(5) .5574(6) .1089(3) .020(2) Uani d . 1 . C
C62 1.1278(6) .5921(7) .1216(3) .026(2) Uani d . 1 . C
H62 1.1749(6) .5487(7) .1393(3) .031 Uiso calc R 1 . H
C63 1.1535(6) .6894(6) .1084(3) .027(2) Uani d . 1 . C
H63 1.2184(6) .7121(6) .1164(3) .032 Uiso calc R 1 . H
C64 1.0845(6) .7534(6) .0836(3) .026(2) Uani d . 1 . C
C65 1.0485(9) .9157(8) .0456(6) .069(4) Uani d . 1 . C
H65A 1.017(4) .882(2) .0138(17) .083 Uiso calc R 1 . H
H65B 1.0818(12) .977(3) .035(3) .083 Uiso calc R 1 . H
H65C .999(3) .934(5) .0701(11) .083 Uiso calc R 1 . H
C66 .9898(6) .7215(6) .0718(3) .026(2) Uani d . 1 . C
H66 .9425(6) .7658(6) .0549(3) .032 Uiso calc R 1 . H
C67 .9647(6) .6233(7) .0850(3) .028(2) Uani d . 1 . C
H67 .8995(6) .6012(7) .0775(3) .033 Uiso calc R 1 . H

loop_
_atom_type_symbol
_atom_type_description
_atom_type_scat_dispersion_real
_atom_type_scat_dispersion_imag
_atom_type_scat_source
C C 0.0033 0.0016 'International Tables Vol C Tables 4.2.6.8 and 6.1.1.4'
O O 0.0106 0.0060 'International Tables Vol C Tables 4.2.6.8 and 6.1.1.4'
P P 0.1023 0.0942 'International Tables Vol C Tables 4.2.6.8 and 6.1.1.4'
S S 0.1246 0.1234 'International Tables Vol C Tables 4.2.6.8 and 6.1.1.4'
Au Au -2.0133 8.8022 'International Tables Vol C Tables 4.2.6.8 and 6.1.1.4'
H H 0.0000 0.0000 'International Tables Vol C Tables 4.2.6.8 and 6.1.1.4'

loop_
_geom_angle_atom_site_label_1
_geom_angle_atom_site_label_2
_geom_angle_atom_site_label_3
_geom_angle
_geom_angle_publ_flag
P1 Au1 S3 160.14(8) y
P1 Au1 Au2 106.86(6) ?
S3 Au1 Au2 90.06(6) ?
P2 Au2 S4 174.89(8) y
P2 Au2 Au1 113.73(6) ?
S4 Au2 Au1 63.35(6) ?
C1 S1 C2 99.4(4) ?
C1 S2 C3 98.9(5) ?
C2 S3 Au1 107.2(3) y
C3 S4 Au2 102.6(3) y
C31 P1 C21 107.3(4) ?
C31 P1 C11 103.5(4) ?
C21 P1 C11 104.4(4) ?
C31 P1 Au1 115.3(3) ?
C21 P1 Au1 114.8(3) ?
C11 P1 Au1 110.4(3) ?
C41 P2 C61 102.6(4) ?
C41 P2 C51 107.9(4) ?
C61 P2 C51 106.0(4) ?
C41 P2 Au2 112.6(3) ?
C61 P2 Au2 117.9(3) ?
C51 P2 Au2 109.1(3) ?
C14 O1 C15 117.6(7) ?
C24 O2 C25 117.2(7) ?
C34 O3 C35 117.9(7) ?
C44 O4 C45 118.4(7) ?
C54 O5 C55 118.5(8) ?
C64 O6 C65 116.4(7) ?
S5 C1 S1 124.2(6) ?
S5 C1 S2 124.7(6) ?
S1 C1 S2 111.1(5) ?
C3 C2 S3 130.0(6) ?
C3 C2 S1 115.0(6) ?
S3 C2 S1 115.0(5) ?
C2 C3 S4 128.7(6) ?
C2 C3 S2 115.4(6) ?
S4 C3 S2 115.9(5) ?
C17 C11 C12 118.2(8) ?
C17 C11 P1 124.2(6) ?
C12 C11 P1 117.6(6) ?
C13 C12 C11 121.3(8) ?
C12 C13 C14 120.5(8) ?
O1 C14 C13 116.0(7) ?
O1 C14 C16 124.2(8) ?
C13 C14 C16 119.8(8) ?
C17 C16 C14 118.8(8) ?
C16 C17 C11 121.5(8) ?
C27 C21 C22 117.3(8) ?
C27 C21 P1 120.3(7) ?
C22 C21 P1 122.4(7) ?
C23 C22 C21 121.7(8) ?
C22 C23 C24 119.9(8) ?
O2 C24 C26 124.8(8) ?
O2 C24 C23 114.9(8) ?
C26 C24 C23 120.4(9) ?
C24 C26 C27 118.8(8) ?
C21 C27 C26 121.8(8) ?
C37 C31 C32 118.3(8) ?
C37 C31 P1 119.2(6) ?
C32 C31 P1 122.2(7) ?
C33 C32 C31 120.4(8) ?
C32 C33 C34 120.5(8) ?
O3 C34 C36 123.7(8) ?
O3 C34 C33 116.2(8) ?
C36 C34 C33 120.1(8) ?
C34 C36 C37 118.9(8) ?
C31 C37 C36 121.7(8) ?
C47 C41 C42 118.7(7) ?
C47 C41 P2 123.2(6) ?
C42 C41 P2 117.9(7) ?
C43 C42 C41 120.2(8) ?
C42 C43 C44 120.2(8) ?
O4 C44 C46 124.3(8) ?
O4 C44 C43 115.4(7) ?
C46 C44 C43 120.4(8) ?
C44 C46 C47 119.1(8) ?
C46 C47 C41 121.4(7) ?
C52 C51 C57 118.3(8) ?
C52 C51 P2 124.1(7) ?
C57 C51 P2 117.4(6) ?
C53 C52 C51 121.6(8) ?
C54 C53 C52 119.1(8) ?
O5 C54 C53 124.2(8) ?
O5 C54 C56 116.2(8) ?
C53 C54 C56 119.6(8) ?
C57 C56 C54 121.3(9) ?
C56 C57 C51 120.0(8) ?
C67 C61 C62 118.6(8) ?
C67 C61 P2 122.0(6) ?
C62 C61 P2 119.3(6) ?
C63 C62 C61 120.3(8) ?
C64 C63 C62 119.9(8) ?
O6 C64 C66 124.0(8) ?
O6 C64 C63 115.2(8) ?
C66 C64 C63 120.8(8) ?
C64 C66 C67 118.8(8) ?
C61 C67 C66 121.5(8) ?

loop_
_geom_bond_atom_site_label_1
_geom_bond_atom_site_label_2
_geom_bond_site_symmetry_2
_geom_bond_distance
_geom_bond_publ_flag
Au1 P1 . 2.264(2) y
Au1 S3 . 2.327(2) y
Au1 Au2 . 3.2217(8) y
Au2 P2 . 2.265(2) y
Au2 S4 . 2.331(2) y
S1 C1 . 1.722(11) y
S1 C2 . 1.756(8) y
S2 C1 . 1.739(9) y
S2 C3 . 1.754(8) y
S3 C2 . 1.739(9) y
S4 C3 . 1.750(8) y
S5 C1 . 1.649(9) y
P1 C31 . 1.819(8) ?
P1 C21 . 1.820(9) ?
P1 C11 . 1.821(8) ?
P2 C41 . 1.803(8) ?
P2 C61 . 1.816(8) ?
P2 C51 . 1.822(8) ?
O1 C14 . 1.367(10) ?
O1 C15 . 1.416(11) ?
O2 C24 . 1.380(11) ?
O2 C25 . 1.428(11) ?
O3 C34 . 1.350(10) ?
O3 C35 . 1.439(11) ?
O4 C44 . 1.367(10) ?
O4 C45 . 1.424(11) ?
O5 C54 . 1.365(10) ?
O5 C55 . 1.425(11) ?
O6 C64 . 1.380(10) ?
O6 C65 . 1.430(12) ?
C2 C3 . 1.357(12) ?
C11 C17 . 1.386(11) ?
C11 C12 . 1.394(12) ?
C12 C13 . 1.360(12) ?
C13 C14 . 1.380(12) ?
C14 C16 . 1.402(12) ?
C16 C17 . 1.384(12) ?
C21 C27 . 1.382(12) ?
C21 C22 . 1.404(12) ?
C22 C23 . 1.356(13) ?
C23 C24 . 1.384(12) ?
C24 C26 . 1.384(12) ?
C26 C27 . 1.387(13) ?
C31 C37 . 1.374(12) ?
C31 C32 . 1.403(11) ?
C32 C33 . 1.362(13) ?
C33 C34 . 1.382(13) ?
C34 C36 . 1.382(12) ?
C36 C37 . 1.386(12) ?
C41 C47 . 1.387(12) ?
C41 C42 . 1.394(11) ?
C42 C43 . 1.378(12) ?
C43 C44 . 1.385(12) ?
C44 C46 . 1.380(11) ?
C46 C47 . 1.384(11) ?
C51 C52 . 1.392(11) ?
C51 C57 . 1.398(12) ?
C52 C53 . 1.380(12) ?
C53 C54 . 1.378(12) ?
C54 C56 . 1.394(12) ?
C56 C57 . 1.356(12) ?
C61 C67 . 1.381(11) ?
C61 C62 . 1.402(11) ?
C62 C63 . 1.383(12) ?
C63 C64 . 1.383(12) ?
C64 C66 . 1.382(11) ?
C66 C67 . 1.394(12) ?
